data_7012136
loop_
_publ_author_name
'Hitchcock, Peter B.'
'Handley, Darren A.'
'Huei Lee, Ting'
'Jeffery Leigh, G.'

_publ_section_title
;
 Anomalous reactions of the diamine Me2NCH2NMe2 with nickel(ii) and
 cobalt(ii)
;
_journal_issue 24
_journal_name_full 'Journal of the Chemical Society, Dalton Transactions'
_journal_page_first 4720
_journal_paper_doi 10.1039/b207818j
_journal_year 2002
_chemical_compound_source 'synthesis as described'
_chemical_formula_moiety 'C5 H16 Cl4 Co N2'
_chemical_formula_structural 'C5 H16 Cl4 Co N2'
_chemical_formula_sum 'C5 H16 Cl4 Co N2'
_chemical_formula_weight 304.93
_chemical_name_common '[Me2NH2][Me2N=CH2][CoCl4]'
_space_group_IT_number 14
_symmetry_cell_setting monoclinic
_symmetry_Int_Tables_number 14
_symmetry_space_group_name_Hall '-P 2yn'
_symmetry_space_group_name_H-M 'P 1 21/n 1'
_atom_sites_solution_hydrogens geom
_atom_sites_solution_primary direct
_atom_sites_solution_secondary difmap
_audit_conform_dict_location ftp://ftp.iucr.org/cifdics/cif_core_2.1beta5.dic
_audit_conform_dict_name cif_core.dic
_audit_conform_dict_version 2.1beta5
_audit_creation_date 1999-09-18T12:32:17-00:00
_audit_creation_method 'WinGX routine CIF_UPDATE'
_cell_angle_alpha 90
_cell_angle_beta 95.553(3)
_cell_angle_gamma 90
_cell_formula_units_Z 4
_cell_length_a 8.8749(4)
_cell_length_b 10.0074(6)
_cell_length_c 15.0839(6)
_cell_measurement_reflns_used 5077
_cell_measurement_temperature 173(2)
_cell_measurement_theta_max 30.034
_cell_measurement_theta_min 3.705
_cell_measurement_wavelength 0.71073
_cell_volume 1333.38(11)
_computing_cell_refinement 'HKL Scalepack (Otwinowski & Minor 1997)'
_computing_data_reduction 'HKL Denzo and Scalepack (Otwinowski & Minor 1997)'
_computing_molecular_graphics 'Ortep-3 for Windows (Farrugia, 1997)'
_computing_publication_material 'WinGX publication routines (Farrugia, 1999)'
_computing_structure_refinement 'SHELXL-97 (Sheldrick, 1997)'
_computing_structure_solution 'SHELXs-97 (Sheldrick, 1997)'
_diffrn_ambient_temperature 173(2)
_diffrn_measured_fraction_theta_full 0.993
_diffrn_measured_fraction_theta_max 0.993
_diffrn_measurement_device KappaCCD
_diffrn_measurement_method CCD
_diffrn_radiation_monochromator graphite
_diffrn_radiation_probe x-ray
_diffrn_radiation_type MoK\a
_diffrn_radiation_wavelength 0.71073
_diffrn_reflns_av_R_equivalents 0.0422
_diffrn_reflns_av_sigmaI/netI 0.0464
_diffrn_reflns_limit_h_max 12
_diffrn_reflns_limit_h_min -8
_diffrn_reflns_limit_k_max 8
_diffrn_reflns_limit_k_min -14
_diffrn_reflns_limit_l_max 21
_diffrn_reflns_limit_l_min -20
_diffrn_reflns_number 9316
_diffrn_reflns_theta_full 30.02
_diffrn_reflns_theta_max 30.02
_diffrn_reflns_theta_min 3.95
_exptl_absorpt_coefficient_mu 2.049
_exptl_absorpt_correction_T_max 0.779
_exptl_absorpt_correction_T_min 0.743
_exptl_absorpt_correction_type multi-scan
_exptl_absorpt_process_details
;
[c.f. r.h. blessing, acta cryst. (1995), a51, 33-38]
;
_exptl_crystal_colour blue
_exptl_crystal_density_diffrn 1.519
_exptl_crystal_density_method 'not measured'
_exptl_crystal_description prism
_exptl_crystal_F_000 620
_exptl_crystal_size_max 0.2
_exptl_crystal_size_mid 0.2
_exptl_crystal_size_min 0.1
_refine_diff_density_max 0.841
_refine_diff_density_min -0.513
_refine_diff_density_rms 0.072
_refine_ls_extinction_coef 0.0057(12)
_refine_ls_extinction_expression Fc^*^=kFc[1+0.001xFc^2^\l^3^/sin(2\q)]^-1/4^
_refine_ls_extinction_method SHELXL
_refine_ls_goodness_of_fit_ref 1.046
_refine_ls_hydrogen_treatment mixed
_refine_ls_matrix_type full
_refine_ls_number_parameters 150
_refine_ls_number_reflns 3869
_refine_ls_number_restraints 0
_refine_ls_restrained_S_all 1.046
_refine_ls_R_factor_all 0.0526
_refine_ls_R_factor_gt 0.0374
_refine_ls_shift/su_max 0
_refine_ls_shift/su_mean 0
_refine_ls_structure_factor_coef Fsqd
_refine_ls_weighting_details 'calc w=1/[\s^2^(Fo^2^)+(0.0252P)^2^+0.9207P] where P=(Fo^2^+2Fc^2^)/3'
_refine_ls_weighting_scheme calc
_refine_ls_wR_factor_gt 0.083
_refine_ls_wR_factor_ref 0.0908
_reflns_number_gt 3098
_reflns_number_total 3869
_reflns_threshold_expression >2sigma(I)
_cod_data_source_file b207818j.txt
_cod_data_source_block sep1699
_cod_original_sg_symbol_H-M P2(1)/n
_cod_database_code 7012136

loop_
_symmetry_equiv_pos_as_xyz
'x, y, z'
'-x+1/2, y+1/2, -z+1/2'
'-x, -y, -z'
'x-1/2, -y-1/2, z-1/2'

loop_
_atom_site_label
_atom_site_type_symbol
_atom_site_fract_x
_atom_site_fract_y
_atom_site_fract_z
_atom_site_U_iso_or_equiv
_atom_site_adp_type
_atom_site_occupancy
_atom_site_symmetry_multiplicity
_atom_site_calc_flag
_atom_site_refinement_flags
_atom_site_disorder_assembly
_atom_site_disorder_group
Co Co 0.30406(3) 0.72858(3) 0.066462(19) 0.03109(11) Uani 1 1 d . . .
Cl1 Cl 0.09828(7) 0.82534(7) 0.11711(4) 0.04800(18) Uani 1 1 d . . .
Cl2 Cl 0.31234(7) 0.79090(6) -0.07859(4) 0.03929(15) Uani 1 1 d . . .
Cl3 Cl 0.30435(8) 0.50233(6) 0.07460(4) 0.04742(17) Uani 1 1 d . . .
Cl4 Cl 0.51814(7) 0.79918(6) 0.14960(4) 0.04584(17) Uani 1 1 d . . .
N1 N 0.6831(2) 0.5113(2) 0.15073(13) 0.0358(4) Uani 1 1 d . . .
H1B H 0.667(3) 0.448(3) 0.114(2) 0.048(8) Uiso 1 1 d . . .
H1A H 0.628(4) 0.578(4) 0.133(2) 0.055(9) Uiso 1 1 d . . .
N2 N 0.2330(3) 1.1475(2) 0.10506(15) 0.0478(5) Uani 1 1 d . . .
C1 C 0.6366(4) 0.4672(3) 0.23760(18) 0.0480(6) Uani 1 1 d . . .
H1C H 0.696(4) 0.391(4) 0.258(2) 0.071(11) Uiso 1 1 d . . .
H1B' H 0.661(4) 0.534(3) 0.277(2) 0.060(9) Uiso 1 1 d . . .
H1A' H 0.529(4) 0.446(3) 0.228(2) 0.063(9) Uiso 1 1 d . . .
C2 C 0.8433(3) 0.5507(4) 0.1546(3) 0.0536(7) Uani 1 1 d . . .
H2C H 0.907(4) 0.482(4) 0.179(2) 0.070(10) Uiso 1 1 d . . .
H2B H 0.858(4) 0.620(4) 0.192(2) 0.072(11) Uiso 1 1 d . . .
H2A H 0.869(4) 0.572(4) 0.099(3) 0.070(11) Uiso 1 1 d . . .
C3 C 0.0920(4) 1.2085(4) 0.1152(3) 0.0693(9) Uani 1 1 d . . .
H3A H 0.0811 1.2211 0.1787 0.104 Uiso 0.5 1 calc PR . .
H3B H 0.01 1.1511 0.0888 0.104 Uiso 0.5 1 calc PR . .
H3C H 0.087 1.2954 0.0851 0.104 Uiso 0.5 1 calc PR . .
H3D H 0.0376 1.224 0.0564 0.104 Uiso 0.5 1 calc PR . .
H3E H 0.1087 1.294 0.1463 0.104 Uiso 0.5 1 calc PR . .
H3F H 0.0317 1.1497 0.15 0.104 Uiso 0.5 1 calc PR . .
C4 C 0.3310(4) 1.1279(4) 0.1830(2) 0.0721(10) Uani 1 1 d . . .
H4A H 0.2796 1.154 0.235 0.108 Uiso 0.5 1 calc PR . .
H4B H 0.422 1.1826 0.1804 0.108 Uiso 0.5 1 calc PR . .
H4C H 0.3597 1.0334 0.188 0.108 Uiso 0.5 1 calc PR . .
H4D H 0.428 1.0927 0.1673 0.108 Uiso 0.5 1 calc PR . .
H4E H 0.2855 1.0641 0.2219 0.108 Uiso 0.5 1 calc PR . .
H4F H 0.3478 1.2133 0.2142 0.108 Uiso 0.5 1 calc PR . .
C5 C 0.2769(4) 1.1188(4) 0.0259(2) 0.0589(8) Uani 1 1 d . . .
H5B H 0.367(5) 1.077(5) 0.036(3) 0.097(14) Uiso 1 1 d . . .
H5A H 0.195(5) 1.121(4) -0.020(3) 0.102(14) Uiso 1 1 d . . .

loop_
_atom_site_aniso_label
_atom_site_aniso_U_11
_atom_site_aniso_U_22
_atom_site_aniso_U_33
_atom_site_aniso_U_23
_atom_site_aniso_U_13
_atom_site_aniso_U_12
Co 0.03251(17) 0.03099(18) 0.02931(16) 0.00106(12) 0.00075(11) -0.00137(12)
Cl1 0.0434(3) 0.0490(4) 0.0544(4) -0.0018(3) 0.0189(3) -0.0008(3)
Cl2 0.0478(3) 0.0388(3) 0.0311(3) 0.0045(2) 0.0032(2) 0.0013(2)
Cl3 0.0606(4) 0.0310(3) 0.0487(3) 0.0044(3) -0.0049(3) -0.0059(3)
Cl4 0.0460(3) 0.0384(3) 0.0492(3) -0.0057(3) -0.0153(3) -0.0011(3)
N1 0.0360(10) 0.0357(11) 0.0340(10) -0.0011(9) -0.0053(8) -0.0020(9)
N2 0.0477(12) 0.0441(13) 0.0511(12) 0.0021(10) 0.0020(10) -0.0053(10)
C1 0.0572(17) 0.0533(18) 0.0333(12) 0.0045(12) 0.0030(12) 0.0076(15)
C2 0.0387(13) 0.059(2) 0.0613(19) 0.0007(17) -0.0056(13) -0.0109(14)
C3 0.0460(16) 0.075(2) 0.090(2) 0.0094(19) 0.0211(16) 0.0078(16)
C4 0.072(2) 0.094(3) 0.0475(16) -0.0061(17) -0.0082(15) 0.0040(19)
C5 0.0568(18) 0.073(2) 0.0490(16) -0.0042(15) 0.0147(15) -0.0027(17)

loop_
_atom_type_symbol
_atom_type_description
_atom_type_scat_dispersion_real
_atom_type_scat_dispersion_imag
_atom_type_scat_source
C C 0.0033 0.0016 'International Tables Vol C Tables 4.2.6.8 and 6.1.1.4'
H H 0 0 'International Tables Vol C Tables 4.2.6.8 and 6.1.1.4'
Cl Cl 0.1484 0.1585 'International Tables Vol C Tables 4.2.6.8 and 6.1.1.4'
Co Co 0.3494 0.9721 'International Tables Vol C Tables 4.2.6.8 and 6.1.1.4'
N N 0.0061 0.0033 'International Tables Vol C Tables 4.2.6.8 and 6.1.1.4'

loop_
_geom_angle_atom_site_label_1
_geom_angle_atom_site_label_2
_geom_angle_atom_site_label_3
_geom_angle
_geom_angle_site_symmetry_1
_geom_angle_site_symmetry_3
_geom_angle_publ_flag
Cl1 Co Cl3 113.92(3) . . ?
Cl1 Co Cl2 107.96(3) . . ?
Cl3 Co Cl2 108.95(3) . . ?
Cl1 Co Cl4 109.73(3) . . ?
Cl3 Co Cl4 106.41(3) . . ?
Cl2 Co Cl4 109.84(3) . . ?
C2 N1 C1 113.3(2) . . ?
C5 N2 C4 120.8(3) . . ?
C5 N2 C3 122.2(3) . . ?
C4 N2 C3 116.8(3) . . ?

loop_
_geom_bond_atom_site_label_1
_geom_bond_atom_site_label_2
_geom_bond_distance
_geom_bond_site_symmetry_2
_geom_bond_publ_flag
Co Cl1 2.2643(7) . ?
Co Cl3 2.2675(7) . ?
Co Cl2 2.2830(6) . ?
Co Cl4 2.2849(6) . ?
N1 C2 1.471(3) . ?
N1 C1 1.479(3) . ?
N2 C5 1.323(4) . ?
N2 C4 1.407(4) . ?
N2 C3 1.415(4) . ?
